data_7232516
loop_
_publ_author_name
'Kassin, Victor-Emmanuel H.'
'G\'erardy, Romaric'
'Toupy, Thomas'
'Collin, Di\'ego'
'Salvadeo, Elena'
'Toussaint, Fran\,cois'
'Van Hecke, Kristof'
'Monbaliu, Jean-Christophe M.'

_publ_section_title
;
 Expedient preparation of active pharmaceutical ingredient ketamine under
 sustainable continuous flow conditions
;
_journal_issue 11
_journal_name_full 'Green Chemistry'
_journal_page_first 2952
_journal_paper_doi 10.1039/C9GC00336C
_journal_volume 21
_journal_year 2019
_chemical_formula_moiety 'C13 H16 Cl N O'
_chemical_formula_sum 'C13 H16 Cl N O'
_chemical_formula_weight 237.72
_space_group_crystal_system monoclinic
_space_group_IT_number 14
_space_group_name_Hall '-P 2ybc'
_space_group_name_H-M_alt 'P 1 21/c 1'
_symmetry_space_group_name_Hall '-P 2ybc'
_symmetry_space_group_name_H-M 'P 1 21/c 1'
_atom_sites_solution_hydrogens mixed
_atom_sites_solution_primary dual
_audit_creation_date 2019-01-23
_audit_creation_method
;
Olex2 1.2
(compiled May 18 2018 14:05:52 for OlexSys, GUI svn.r5506)
;
_audit_update_record
;
2019-01-26 deposited with the CCDC.    2019-03-19 downloaded from the CCDC.
;
_cell_angle_alpha 90
_cell_angle_beta 98.842(3)
_cell_angle_gamma 90
_cell_formula_units_Z 8
_cell_length_a 10.0679(3)
_cell_length_b 8.2104(3)
_cell_length_c 28.6875(9)
_cell_measurement_reflns_used 9000
_cell_measurement_temperature 100.0(1)
_cell_measurement_theta_max 75.2100
_cell_measurement_theta_min 3.0850
_cell_volume 2343.17(13)
_computing_cell_refinement 'CrysAlisPro 1.171.39.46 (Rigaku OD, 2018)'
_computing_data_collection 'CrysAlisPro 1.171.39.46 (Rigaku OD, 2018)'
_computing_data_reduction 'CrysAlisPro 1.171.39.46 (Rigaku OD, 2018)'
_computing_molecular_graphics 'Olex2 (Dolomanov et al., 2009)'
_computing_publication_material 'Olex2 (Dolomanov et al., 2009)'
_computing_structure_refinement 'ShelXL (Sheldrick, 2015)'
_computing_structure_solution 'ShelXT (Sheldrick, 2015)'
_diffrn_ambient_environment N~2~
_diffrn_ambient_temperature 100.0(1)
_diffrn_detector 'CCD plate'
_diffrn_detector_area_resol_mean 10.4839
_diffrn_detector_type Atlas
_diffrn_measured_fraction_theta_full 0.999
_diffrn_measured_fraction_theta_max 0.982
_diffrn_measurement_details
;
List of Runs (angles in degrees, time in seconds):

  # Type    Start    End  Width  t~exp~   \w     \q     \k     \f   Frames
#--------------------------------------------------------------------------
  1  \w   -125.00 -41.00   1.00    6.00    --  -41.68-170.00  90.00   84
  2  \w   -116.00 -17.00   1.00    6.00    --  -41.68 -38.00 -90.00   99
  3  \w   -116.00 -17.00   1.00    6.00    --  -41.68 -38.00  30.00   99
  4  \w     23.00  98.00   1.00    6.00    --   41.68-125.00-180.00   75
  5  \w     77.00 178.00   1.00   15.00    --  109.13  77.00  30.00  101
  6  \w     94.00 178.00   1.00   15.00    --  109.13 125.00-150.00   84
  7  \w     81.00 178.00   1.00   15.00    --  109.13  30.00-120.00   97
  8  \w     94.00 178.00   1.00   15.00    --  109.13 125.00 -30.00   84
  9  \w     33.00 142.00   1.00   15.00    --  109.13 -77.00 120.00  109
 10  \w     77.00 178.00   1.00   15.00    --  109.13  77.00 150.00  101
 11  \w   -118.00  -9.00   1.00    6.00    --  -41.68 -77.00-120.00  109
 12  \w   -115.00 -14.00   1.00    6.00    --  -41.68 -57.00 150.00  101
 13  \w     64.00 124.00   1.00    6.00    --   41.68 170.00 106.00   60
 14  \w     26.00 110.00   1.00   15.00    --  109.13 -94.00 -60.00   84
 15  \w     81.00 178.00   1.00   15.00    --  109.13  30.00 -30.00   97
 16  \w     83.00 178.00   1.00   15.00    --  109.13  45.00 -90.00   95
 17  \w     83.00 152.00   1.00   15.00    --  109.13  45.00   0.00   69
 18  \w     77.00 178.00   1.00   15.00    --  109.13  77.00  90.00  101
;
_diffrn_measurement_device 'four-circle diffractometer'
_diffrn_measurement_device_type 'SuperNova, Dual, Cu at home/near, Atlas'
_diffrn_measurement_method '\w scans'
_diffrn_orient_matrix_type 'CrysAlisPro convention (1999,Acta A55,543-557)'
_diffrn_orient_matrix_UB_11 -0.0386645000
_diffrn_orient_matrix_UB_12 -0.1787139000
_diffrn_orient_matrix_UB_13 0.0072383000
_diffrn_orient_matrix_UB_21 -0.0543941000
_diffrn_orient_matrix_UB_22 -0.0145145000
_diffrn_orient_matrix_UB_23 -0.0530475000
_diffrn_orient_matrix_UB_31 0.1397278000
_diffrn_orient_matrix_UB_32 -0.0551028000
_diffrn_orient_matrix_UB_33 -0.0094247000
_diffrn_radiation_monochromator mirror
_diffrn_radiation_probe x-ray
_diffrn_radiation_type CuK\a
_diffrn_radiation_wavelength 1.54184
_diffrn_reflns_av_R_equivalents 0.0567
_diffrn_reflns_av_unetI/netI 0.0344
_diffrn_reflns_Laue_measured_fraction_full 0.999
_diffrn_reflns_Laue_measured_fraction_max 0.982
_diffrn_reflns_limit_h_max 12
_diffrn_reflns_limit_h_min -10
_diffrn_reflns_limit_k_max 10
_diffrn_reflns_limit_k_min -10
_diffrn_reflns_limit_l_max 35
_diffrn_reflns_limit_l_min -35
_diffrn_reflns_number 21941
_diffrn_reflns_point_group_measured_fraction_full 0.999
_diffrn_reflns_point_group_measured_fraction_max 0.982
_diffrn_reflns_theta_full 67.684
_diffrn_reflns_theta_max 75.393
_diffrn_reflns_theta_min 3.118
_diffrn_source 'micro-focus sealed X-ray tube'
_diffrn_source_type 'SuperNova (Cu) X-ray Source'
_exptl_absorpt_coefficient_mu 2.696
_exptl_absorpt_correction_T_max 1.000
_exptl_absorpt_correction_T_min 0.738
_exptl_absorpt_correction_type gaussian
_exptl_absorpt_process_details
;
CrysAlisPro 1.171.39.46 (Rigaku Oxford Diffraction, 2018)
Numerical absorption correction based on gaussian integration over
            a multifaceted crystal model
Empirical absorption correction using spherical harmonics,
 implemented in SCALE3 ABSPACK scaling algorithm.
;
_exptl_crystal_colour 'clear colourless'
_exptl_crystal_colour_lustre clear
_exptl_crystal_colour_primary colourless
_exptl_crystal_density_diffrn 1.348
_exptl_crystal_description plate
_exptl_crystal_F_000 1008
_exptl_crystal_size_max 0.293
_exptl_crystal_size_mid 0.125
_exptl_crystal_size_min 0.064
_refine_diff_density_max 0.432
_refine_diff_density_min -0.452
_refine_diff_density_rms 0.067
_refine_ls_extinction_method none
_refine_ls_goodness_of_fit_ref 1.048
_refine_ls_hydrogen_treatment mixed
_refine_ls_matrix_type full
_refine_ls_number_parameters 297
_refine_ls_number_reflns 4776
_refine_ls_number_restraints 0
_refine_ls_restrained_S_all 1.048
_refine_ls_R_factor_all 0.0485
_refine_ls_R_factor_gt 0.0423
_refine_ls_shift/su_max 0.001
_refine_ls_shift/su_mean 0.000
_refine_ls_structure_factor_coef Fsqd
_refine_ls_weighting_details 'w=1/[\s^2^(Fo^2^)+(0.0781P)^2^+0.3768P] where P=(Fo^2^+2Fc^2^)/3'
_refine_ls_weighting_scheme calc
_refine_ls_wR_factor_gt 0.1183
_refine_ls_wR_factor_ref 0.1261
_reflns_Friedel_coverage 0.000
_reflns_number_gt 4100
_reflns_number_total 4776
_reflns_threshold_expression 'I > 2\s(I)'
_cod_data_source_file c9gc00336c2.cif
_cod_data_source_block jcm007
_cod_depositor_comments 'Adding full bibliography for 7232514--7232516.cif.'
_cod_database_code 7232516
_shelx_shelxl_version_number 2018/3
_chemical_oxdiff_formula 'C13 H16 Cl N O'
_shelx_space_group_comment
;
The symmetry employed for this shelxl refinement is uniquely defined
by the following loop, which should always be used as a source of
symmetry information in preference to the above space-group names.
They are only intended as comments.
;
_reflns_odcompleteness_completeness 99.93
_reflns_odcompleteness_iscentric 1
_reflns_odcompleteness_theta 66.97
_olex2_refinement_description
;
1. Fixed Uiso
 At 1.2 times of:
  All C(H) groups, {H4,H1,H2A} of C4, All C(H,H) groups
 At 1.5 times of:
  {H26A,H26B,H26C} of C26, {H13A,H13B,H13C} of C13
2.a Secondary CH2 refined with riding coordinates:
 C9(H9A,H9B), C10(H10A,H10B), C11(H11A,H11B), C12(H12A,H12B), C22(H22A,H22B),
 C23(H23A,H23B), C24(H24A,H24B), C25(H25A,H25B)
2.b Aromatic/amide H refined with riding coordinates:
 C2(H2), C3(H3), C4(H4), C5(H5), C16(H16), C17(H17), C18(H18), C19(H19)
2.c Idealised Me refined as rotating group:
 C13(H13A,H13B,H13C), C26(H26A,H26B,H26C)
;
_olex2_exptl_crystal_mounting_method 'mounted on a nylon loop'
_olex2_submission_special_instructions 'No special instructions were received'
_oxdiff_exptl_absorpt_empirical_details
;
Empirical correction (ABSPACK) includes:
- Absorption correction using spherical harmonics
- Frame scaling
;
_oxdiff_exptl_absorpt_empirical_full_max 4.256
_oxdiff_exptl_absorpt_empirical_full_min 0.501

loop_
_space_group_symop_operation_xyz
'x, y, z'
'-x, y+1/2, -z+1/2'
'-x, -y, -z'
'x, -y-1/2, z-1/2'

loop_
_atom_site_label
_atom_site_type_symbol
_atom_site_fract_x
_atom_site_fract_y
_atom_site_fract_z
_atom_site_U_iso_or_equiv
_atom_site_adp_type
_atom_site_occupancy
_atom_site_site_symmetry_order
_atom_site_calc_flag
_atom_site_refinement_flags_posn
Cl1 Cl -0.11123(4) 0.32634(5) 0.32104(2) 0.02685(13) Uani 1 1 d .
O1 O -0.08479(11) 0.44411(13) 0.42481(4) 0.0224(2) Uani 1 1 d .
N1 N 0.19706(13) 0.59472(16) 0.42923(4) 0.0197(3) Uani 1 1 d .
C1 C 0.03608(15) 0.59748(19) 0.35221(5) 0.0192(3) Uani 1 1 d .
C2 C 0.07261(16) 0.75896(19) 0.34499(5) 0.0220(3) Uani 1 1 d .
H2 H 0.142534 0.807272 0.366584 0.026 Uiso 1 1 calc R
C3 C 0.00978(17) 0.8508(2) 0.30723(6) 0.0273(3) Uani 1 1 d .
H3 H 0.036935 0.960127 0.303248 0.033 Uiso 1 1 calc R
C4 C -0.09260(17) 0.7825(2) 0.27540(5) 0.0291(4) Uani 1 1 d .
H4 H -0.136564 0.845453 0.249791 0.035 Uiso 1 1 calc R
H1 H 0.266(2) 0.640(3) 0.4200(7) 0.035 Uiso 1 1 d R
H2A H 0.757(2) 0.630(3) 0.4285(7) 0.035 Uiso 1 1 d R
C5 C -0.13079(16) 0.6224(2) 0.28096(5) 0.0283(4) Uani 1 1 d .
H5 H -0.200839 0.574874 0.259242 0.034 Uiso 1 1 calc R
C6 C -0.06542(15) 0.5317(2) 0.31872(5) 0.0220(3) Uani 1 1 d .
C7 C 0.11747(14) 0.49826(18) 0.39231(5) 0.0172(3) Uani 1 1 d .
C8 C 0.02727(14) 0.39845(17) 0.42073(5) 0.0177(3) Uani 1 1 d .
C9 C 0.09115(15) 0.25373(18) 0.44820(5) 0.0211(3) Uani 1 1 d .
H9A H 0.019139 0.182033 0.456411 0.025 Uiso 1 1 calc R
H9B H 0.143938 0.293100 0.478044 0.025 Uiso 1 1 calc R
C10 C 0.18331(16) 0.15366(19) 0.42145(6) 0.0244(3) Uani 1 1 d .
H10A H 0.229603 0.069050 0.442564 0.029 Uiso 1 1 calc R
H10B H 0.128830 0.098365 0.394350 0.029 Uiso 1 1 calc R
C11 C 0.28713(16) 0.26286(19) 0.40376(5) 0.0233(3) Uani 1 1 d .
H11A H 0.347415 0.196126 0.387287 0.028 Uiso 1 1 calc R
H11B H 0.342487 0.317123 0.430858 0.028 Uiso 1 1 calc R
C12 C 0.21718(15) 0.39126(19) 0.37001(5) 0.0215(3) Uani 1 1 d .
H12A H 0.168100 0.335950 0.341857 0.026 Uiso 1 1 calc R
H12B H 0.286179 0.462226 0.359392 0.026 Uiso 1 1 calc R
C13 C 0.12631(16) 0.70576(19) 0.45666(5) 0.0236(3) Uani 1 1 d .
H13A H 0.057376 0.765138 0.435427 0.035 Uiso 1 1 calc GR
H13B H 0.190406 0.783335 0.473534 0.035 Uiso 1 1 calc GR
H13C H 0.083627 0.643366 0.479440 0.035 Uiso 1 1 calc GR
Cl2 Cl 0.39789(4) 0.94611(5) 0.32128(2) 0.02600(13) Uani 1 1 d .
O2 O 0.41287(10) 0.84290(13) 0.42520(4) 0.0222(2) Uani 1 1 d .
N2 N 0.68783(13) 0.67680(15) 0.43546(4) 0.0201(3) Uani 1 1 d .
C14 C 0.44209(15) 0.73987(19) 0.32038(5) 0.0218(3) Uani 1 1 d .
C15 C 0.53883(14) 0.67365(18) 0.35553(5) 0.0188(3) Uani 1 1 d .
C16 C 0.57534(15) 0.51180(19) 0.34914(5) 0.0214(3) Uani 1 1 d .
H16 H 0.642266 0.463016 0.371807 0.026 Uiso 1 1 calc R
C17 C 0.51678(16) 0.4199(2) 0.31064(6) 0.0254(3) Uani 1 1 d .
H17 H 0.543940 0.310283 0.307275 0.031 Uiso 1 1 calc R
C18 C 0.41869(16) 0.4887(2) 0.27720(5) 0.0265(3) Uani 1 1 d .
H18 H 0.377616 0.425955 0.251085 0.032 Uiso 1 1 calc R
C19 C 0.38082(16) 0.6494(2) 0.28205(5) 0.0267(3) Uani 1 1 d .
H19 H 0.313513 0.697379 0.259355 0.032 Uiso 1 1 calc R
C20 C 0.61761(14) 0.77302(17) 0.39613(5) 0.0170(3) Uani 1 1 d .
C21 C 0.52693(14) 0.88251(17) 0.42181(5) 0.0177(3) Uani 1 1 d .
C22 C 0.59258(15) 1.02891(18) 0.44800(5) 0.0210(3) Uani 1 1 d .
H22A H 0.642230 0.992358 0.478693 0.025 Uiso 1 1 calc R
H22B H 0.521526 1.105161 0.454532 0.025 Uiso 1 1 calc R
C23 C 0.68945(16) 1.11974(19) 0.42111(5) 0.0238(3) Uani 1 1 d .
H23A H 0.638815 1.169844 0.392357 0.029 Uiso 1 1 calc R
H23B H 0.734733 1.207821 0.441122 0.029 Uiso 1 1 calc R
C24 C 0.79410(16) 1.00226(19) 0.40744(5) 0.0239(3) Uani 1 1 d .
H24A H 0.844337 0.951642 0.436183 0.029 Uiso 1 1 calc R
H24B H 0.858906 1.062490 0.391224 0.029 Uiso 1 1 calc R
C25 C 0.72546(15) 0.87007(19) 0.37487(5) 0.0220(3) Uani 1 1 d .
H25A H 0.794688 0.793317 0.367120 0.026 Uiso 1 1 calc R
H25B H 0.682791 0.921329 0.345063 0.026 Uiso 1 1 calc R
C26 C 0.60806(16) 0.56795(19) 0.46052(5) 0.0237(3) Uani 1 1 d .
H26A H 0.551662 0.498513 0.437742 0.036 Uiso 1 1 calc GR
H26B H 0.550803 0.632704 0.478154 0.036 Uiso 1 1 calc GR
H26C H 0.668241 0.499685 0.482469 0.036 Uiso 1 1 calc GR

loop_
_atom_site_aniso_label
_atom_site_aniso_U_11
_atom_site_aniso_U_22
_atom_site_aniso_U_33
_atom_site_aniso_U_23
_atom_site_aniso_U_13
_atom_site_aniso_U_12
Cl1 0.0213(2) 0.0300(2) 0.0280(2) -0.00698(13) -0.00001(15) -0.00313(14)
O1 0.0153(5) 0.0261(5) 0.0268(5) 0.0007(4) 0.0061(4) 0.0010(4)
N1 0.0154(6) 0.0219(6) 0.0215(6) -0.0003(5) 0.0016(5) -0.0037(5)
C1 0.0150(7) 0.0257(7) 0.0176(6) 0.0002(5) 0.0047(5) 0.0022(6)
C2 0.0179(8) 0.0264(7) 0.0226(7) 0.0019(6) 0.0057(5) 0.0016(6)
C3 0.0256(8) 0.0307(8) 0.0273(7) 0.0080(6) 0.0096(6) 0.0050(7)
C4 0.0256(9) 0.0415(9) 0.0210(7) 0.0070(6) 0.0064(6) 0.0111(7)
C5 0.0209(8) 0.0420(9) 0.0211(7) -0.0017(6) 0.0007(6) 0.0060(7)
C6 0.0161(7) 0.0297(8) 0.0206(7) -0.0023(6) 0.0040(5) 0.0009(6)
C7 0.0128(7) 0.0205(7) 0.0183(6) 0.0004(5) 0.0028(5) -0.0001(5)
C8 0.0148(7) 0.0197(6) 0.0183(6) -0.0030(5) 0.0014(5) -0.0029(5)
C9 0.0171(7) 0.0218(7) 0.0241(7) 0.0022(5) 0.0026(5) -0.0020(6)
C10 0.0215(8) 0.0206(7) 0.0302(8) -0.0010(6) 0.0016(6) 0.0026(6)
C11 0.0179(8) 0.0245(7) 0.0275(7) -0.0006(6) 0.0032(6) 0.0053(6)
C12 0.0164(7) 0.0269(7) 0.0221(6) -0.0008(6) 0.0055(5) 0.0024(6)
C13 0.0257(8) 0.0236(7) 0.0215(7) -0.0027(6) 0.0033(6) -0.0025(6)
Cl2 0.0238(2) 0.0274(2) 0.0256(2) 0.00531(12) 0.00022(15) 0.00382(14)
O2 0.0149(5) 0.0259(5) 0.0265(5) 0.0003(4) 0.0057(4) 0.0003(4)
N2 0.0148(6) 0.0216(6) 0.0230(6) 0.0009(5) 0.0006(5) 0.0035(5)
C14 0.0175(8) 0.0277(7) 0.0205(7) 0.0028(6) 0.0043(5) 0.0001(6)
C15 0.0140(7) 0.0236(7) 0.0196(6) -0.0004(5) 0.0051(5) -0.0022(6)
C16 0.0168(7) 0.0244(7) 0.0239(7) -0.0012(6) 0.0058(5) 0.0004(6)
C17 0.0218(8) 0.0275(7) 0.0286(7) -0.0074(6) 0.0089(6) -0.0026(6)
C18 0.0220(8) 0.0365(9) 0.0213(7) -0.0060(6) 0.0049(6) -0.0090(7)
C19 0.0212(8) 0.0383(9) 0.0205(7) 0.0009(6) 0.0029(6) -0.0043(7)
C20 0.0119(7) 0.0197(6) 0.0195(6) 0.0003(5) 0.0027(5) 0.0002(5)
C21 0.0163(7) 0.0194(7) 0.0170(6) 0.0028(5) 0.0013(5) 0.0023(5)
C22 0.0178(7) 0.0216(7) 0.0240(7) -0.0038(5) 0.0038(6) 0.0008(6)
C23 0.0225(8) 0.0209(7) 0.0271(7) 0.0004(6) 0.0005(6) -0.0021(6)
C24 0.0173(8) 0.0260(7) 0.0286(7) -0.0005(6) 0.0038(6) -0.0062(6)
C25 0.0162(7) 0.0259(7) 0.0251(7) -0.0018(6) 0.0068(5) -0.0032(6)
C26 0.0234(8) 0.0244(7) 0.0221(7) 0.0035(6) -0.0003(6) 0.0012(6)

loop_
_atom_type_symbol
_atom_type_description
_atom_type_scat_dispersion_real
_atom_type_scat_dispersion_imag
_atom_type_scat_source
C C 0.0181 0.0091 'International Tables Vol C Tables 4.2.6.8 and 6.1.1.4'
H H 0.0000 0.0000 'International Tables Vol C Tables 4.2.6.8 and 6.1.1.4'
Cl Cl 0.3639 0.7018 'International Tables Vol C Tables 4.2.6.8 and 6.1.1.4'
N N 0.0311 0.0180 'International Tables Vol C Tables 4.2.6.8 and 6.1.1.4'
O O 0.0492 0.0322 'International Tables Vol C Tables 4.2.6.8 and 6.1.1.4'

loop_
_exptl_crystal_face_index_h
_exptl_crystal_face_index_k
_exptl_crystal_face_index_l
_exptl_crystal_face_perp_dist
0 1 -18 0.0496
0 -1 18 0.0148
-6 2 2 0.1543
5 -2 6 0.1180
1 -5 -6 0.0440
6 0 -5 0.1316
4 4 2 0.1109
-5 -3 0 0.1088
0 5 5 0.0658

loop_
_geom_angle_atom_site_label_1
_geom_angle_atom_site_label_2
_geom_angle_atom_site_label_3
_geom_angle
C13 N1 C7 118.11(12)
C2 C1 C7 119.35(13)
C6 C1 C2 116.43(13)
C6 C1 C7 123.89(14)
C3 C2 C1 122.06(15)
C4 C3 C2 119.81(16)
C3 C4 C5 119.95(15)
C4 C5 C6 119.35(15)
C1 C6 Cl1 120.96(12)
C5 C6 Cl1 116.62(12)
C5 C6 C1 122.36(15)
N1 C7 C1 115.15(12)
N1 C7 C8 101.91(11)
N1 C7 C12 106.85(11)
C1 C7 C8 112.74(11)
C1 C7 C12 107.26(11)
C12 C7 C8 112.88(12)
O1 C8 C7 121.22(13)
O1 C8 C9 121.35(13)
C9 C8 C7 116.99(12)
C8 C9 C10 113.71(12)
C11 C10 C9 110.56(12)
C10 C11 C12 110.13(12)
C11 C12 C7 113.30(12)
C26 N2 C20 118.11(12)
C15 C14 Cl2 120.99(12)
C19 C14 Cl2 116.44(12)
C19 C14 C15 122.51(15)
C14 C15 C20 124.06(13)
C16 C15 C14 116.26(13)
C16 C15 C20 119.20(13)
C17 C16 C15 122.10(14)
C18 C17 C16 119.87(15)
C19 C18 C17 119.72(14)
C18 C19 C14 119.49(15)
N2 C20 C15 115.34(12)
N2 C20 C21 101.34(11)
N2 C20 C25 107.23(11)
C15 C20 C21 113.30(11)
C15 C20 C25 106.65(11)
C25 C20 C21 112.97(12)
O2 C21 C20 121.23(13)
O2 C21 C22 121.33(13)
C22 C21 C20 116.94(12)
C21 C22 C23 113.63(12)
C24 C23 C22 109.96(13)
C23 C24 C25 109.98(12)
C24 C25 C20 113.86(12)

loop_
_geom_bond_atom_site_label_1
_geom_bond_atom_site_label_2
_geom_bond_distance
Cl1 C6 1.7518(17)
O1 C8 1.2114(19)
N1 C7 1.4596(18)
N1 C13 1.459(2)
C1 C2 1.400(2)
C1 C6 1.399(2)
C1 C7 1.5391(19)
C2 C3 1.390(2)
C3 C4 1.386(2)
C4 C5 1.386(3)
C5 C6 1.393(2)
C7 C8 1.5456(19)
C7 C12 1.545(2)
C8 C9 1.513(2)
C9 C10 1.531(2)
C10 C11 1.522(2)
C11 C12 1.528(2)
Cl2 C14 1.7521(16)
O2 C21 1.2117(19)
N2 C20 1.4670(17)
N2 C26 1.462(2)
C14 C15 1.400(2)
C14 C19 1.390(2)
C15 C16 1.398(2)
C15 C20 1.5384(19)
C16 C17 1.392(2)
C17 C18 1.387(2)
C18 C19 1.387(3)
C20 C21 1.5463(19)
C20 C25 1.546(2)
C21 C22 1.5144(19)
C22 C23 1.528(2)
C23 C24 1.523(2)
C24 C25 1.526(2)

loop_
_exptl_oxdiff_crystal_face_indexfrac_h
_exptl_oxdiff_crystal_face_indexfrac_k
_exptl_oxdiff_crystal_face_indexfrac_l
_exptl_oxdiff_crystal_face_x
_exptl_oxdiff_crystal_face_y
_exptl_oxdiff_crystal_face_z
-0.0073 1.0087 -17.9888 -0.3102 0.9400 0.1129
0.0073 -1.0087 17.9888 0.3102 -0.9400 -0.1129
-6.0026 1.9988 2.0009 -0.1107 0.1913 -0.9677
5.0051 -2.0027 5.9948 0.2078 -0.5612 0.7532
1.0027 -4.9976 -6.0127 0.8109 0.3370 0.4722
5.9996 0.0028 -4.9931 -0.2686 -0.0615 0.8852
3.9979 3.9998 2.0151 -0.8548 -0.3824 0.3192
-4.9984 -3.0007 -0.0135 0.7294 0.3162 -0.5329
-0.0029 4.9982 5.0139 -0.8568 -0.3384 -0.3231
